data_7038409
loop_
_publ_author_name
'Yamamura, M.'
'Takizawa, H.'
'Gobo, Y.'
'Nabeshima, T.'

_publ_section_title
;
 Stable neutral radicals of planar N2O2-type dipyrrin platinum complexes:
 hybrid radicals of the delocalized organic \p-orbital and platinum
 d-orbital.
;
_journal_issue 16
_journal_name_full 'Dalton transactions (Cambridge, England : 2003)'
_journal_page_first 6834
_journal_page_last 6838
_journal_paper_doi 10.1039/c5dt05039a
_journal_volume 45
_journal_year 2016
_chemical_formula_sum 'C29 H29 N2 O2 Pt'
_chemical_formula_weight 632.63
_chemical_name_systematic
;
 ?
;
_space_group_crystal_system orthorhombic
_space_group_IT_number 33
_symmetry_space_group_name_Hall 'P -2ac -2n'
_symmetry_space_group_name_H-M 'P n 21 a'
_atom_sites_solution_hydrogens geom
_audit_creation_method SHELXL-2014
_audit_update_record
;
2016-01-29 deposited with the CCDC.
2016-02-03 downloaded from the CCDC.
;
_cell_angle_alpha 90
_cell_angle_beta 90
_cell_angle_gamma 90
_cell_formula_units_Z 4
_cell_length_a 9.3473(4)
_cell_length_b 12.3349(5)
_cell_length_c 20.0843(8)
_cell_measurement_reflns_used 1968
_cell_measurement_temperature 120(2)
_cell_measurement_theta_max 28.24
_cell_measurement_theta_min 6.18
_cell_volume 2315.68(16)
_computing_cell_refinement 'Bruker SAINT'
_computing_data_collection 'Bruker APEX2'
_computing_data_reduction 'Bruker SAINT'
_computing_molecular_graphics 'Bruker SHELXTL'
_computing_publication_material 'Bruker SHELXTL'
_computing_structure_refinement 'SHELXL-2014 (Sheldrick, 2014)'
_computing_structure_solution 'SHELXS-97 (Sheldrick, 2008)'
_diffrn_ambient_temperature 120(2)
_diffrn_measured_fraction_theta_full 1.000
_diffrn_measured_fraction_theta_max 0.957
_diffrn_measurement_device_type 'Bruker APEX-II CCD'
_diffrn_measurement_method '\f and \w scans'
_diffrn_radiation_monochromator graphite
_diffrn_radiation_source 'fine-focus sealed tube'
_diffrn_radiation_type MoK\a
_diffrn_radiation_wavelength 0.71073
_diffrn_reflns_av_R_equivalents 0.0535
_diffrn_reflns_av_unetI/netI 0.0506
_diffrn_reflns_Laue_measured_fraction_full 1.000
_diffrn_reflns_Laue_measured_fraction_max 0.957
_diffrn_reflns_limit_h_max 14
_diffrn_reflns_limit_h_min -13
_diffrn_reflns_limit_k_max 16
_diffrn_reflns_limit_k_min -18
_diffrn_reflns_limit_l_max 30
_diffrn_reflns_limit_l_min -29
_diffrn_reflns_number 33742
_diffrn_reflns_point_group_measured_fraction_full 1.000
_diffrn_reflns_point_group_measured_fraction_max 0.957
_diffrn_reflns_theta_full 25.242
_diffrn_reflns_theta_max 32.846
_diffrn_reflns_theta_min 1.937
_exptl_absorpt_coefficient_mu 6.090
_exptl_absorpt_correction_T_max 0.7456
_exptl_absorpt_correction_T_min 0.4408
_exptl_absorpt_correction_type empirical
_exptl_absorpt_process_details
;
SADABS Sheldrick 1996
;
_exptl_crystal_colour 'deep green'
_exptl_crystal_density_diffrn 1.815
_exptl_crystal_description block
_exptl_crystal_F_000 1244
_exptl_crystal_size_max 0.420
_exptl_crystal_size_mid 0.100
_exptl_crystal_size_min 0.030
_exptl_transmission_factor_max 0.833
_exptl_transmission_factor_min 0.486
_refine_diff_density_max 2.741
_refine_diff_density_min -3.518
_refine_diff_density_rms 0.187
_refine_ls_abs_structure_details
;
 Refined as an inversion twin.
;
_refine_ls_abs_structure_Flack 0.030(10)
_refine_ls_extinction_method none
_refine_ls_goodness_of_fit_ref 1.019
_refine_ls_hydrogen_treatment constr
_refine_ls_matrix_type full
_refine_ls_number_parameters 312
_refine_ls_number_reflns 7761
_refine_ls_number_restraints 1
_refine_ls_restrained_S_all 1.019
_refine_ls_R_factor_all 0.0396
_refine_ls_R_factor_gt 0.0319
_refine_ls_shift/su_max 0.002
_refine_ls_shift/su_mean 0.000
_refine_ls_structure_factor_coef Fsqd
_refine_ls_weighting_details 'w=1/[\s^2^(Fo^2^)+(0.0405P)^2^] where P=(Fo^2^+2Fc^2^)/3'
_refine_ls_weighting_scheme calc
_refine_ls_wR_factor_gt 0.0727
_refine_ls_wR_factor_ref 0.0763
_reflns_Friedel_coverage 0.923
_reflns_Friedel_fraction_full 0.999
_reflns_Friedel_fraction_max 0.956
_reflns_number_gt 6753
_reflns_number_total 7761
_reflns_threshold_expression 'I > 2\s(I)'
_cod_data_source_file c5dt05039a2.cif
_cod_data_source_block EtDpPt
_cod_depositor_comments 'Adding full bibliography for 7038408--7038409.cif.'
_cod_original_sg_number Pn21a
_cod_original_sg_symbol_H-M Pn21a
_cod_database_code 7038409
_shelx_space_group_comment
;
The symmetry employed for this shelxl refinement is uniquely defined
by the following loop, which should always be used as a source of
symmetry information in preference to the above space-group names.
They are only intended as comments.
;
_shelx_estimated_absorpt_t_min 0.184
_shelx_estimated_absorpt_t_max 0.838
_shelxl_version_number 2014-3

loop_
_space_group_symop_operation_xyz
'x, y, z'
'-x, y+1/2, -z'
'-x+1/2, y+1/2, z+1/2'
'x+1/2, y, -z+1/2'

loop_
_atom_site_label
_atom_site_type_symbol
_atom_site_fract_x
_atom_site_fract_y
_atom_site_fract_z
_atom_site_U_iso_or_equiv
_atom_site_adp_type
_atom_site_occupancy
_atom_site_site_symmetry_order
_atom_site_calc_flag
_atom_site_refinement_flags_posn
_atom_site_refinement_flags_adp
Pt1 Pt 0.91958(2) 0.25028(5) 0.19359(2) 0.01524(6) Uani 1 1 d . .
N1 N 1.0530(4) 0.1306(4) 0.2111(2) 0.0152(8) Uani 1 1 d . .
C2 C 1.2125(5) -0.0105(5) 0.2007(2) 0.0165(10) Uani 1 1 d . .
C3 C 1.0980(5) 0.0984(5) 0.2733(2) 0.0161(10) Uani 1 1 d . .
C4 C 1.1999(5) 0.0119(5) 0.2673(2) 0.0162(9) Uani 1 1 d . .
C5 C 1.0444(6) 0.1429(5) 0.3323(2) 0.0192(11) Uani 1 1 d . .
H1 H 1.0827 0.1144 0.3725 0.023 Uiso 1 1 calc R U
C6 C 0.9436(5) 0.2226(4) 0.3392(2) 0.0181(13) Uani 1 1 d . .
C7 C 1.1204(5) 0.0652(5) 0.1653(2) 0.0172(10) Uani 1 1 d . .
O1 O 0.9538(4) 0.2388(5) 0.09683(15) 0.0216(9) Uani 1 1 d . .
C11 C 0.8917(5) 0.2638(7) 0.4015(2) 0.0184(14) Uani 1 1 d . .
N2 N 0.8781(4) 0.2780(4) 0.28834(19) 0.0157(10) Uani 1 1 d . .
C13 C 0.9414(5) 0.2258(5) 0.4677(2) 0.0220(15) Uani 1 1 d . .
H10 H 0.9582 0.1466 0.4656 0.026 Uiso 1 1 calc R U
H11 H 0.8650 0.2390 0.5008 0.026 Uiso 1 1 calc R U
C9 C 1.0988(5) 0.0757(5) 0.0943(3) 0.0193(11) Uani 1 1 d . .
C10 C 1.0251(6) 0.1655(5) 0.0648(2) 0.0210(11) Uani 1 1 d . .
C15 C 1.1503(6) -0.0054(5) 0.0497(2) 0.0228(11) Uani 1 1 d . .
H2 H 1.1894 -0.0703 0.0677 0.027 Uiso 1 1 calc R U
C16 C 1.0884(6) 0.1016(6) -0.0457(3) 0.0255(13) Uani 1 1 d . .
H3 H 1.0917 0.1130 -0.0925 0.031 Uiso 1 1 calc R U
C17 C 1.0283(6) 0.1776(5) -0.0054(2) 0.0233(11) Uani 1 1 d . .
H4 H 0.9873 0.2406 -0.0248 0.028 Uiso 1 1 calc R U
C18 C 1.1453(6) 0.0069(5) -0.0183(2) 0.0251(12) Uani 1 1 d . .
H5 H 1.1804 -0.0489 -0.0466 0.030 Uiso 1 1 calc R U
O2 O 0.7881(4) 0.3655(3) 0.16629(17) 0.0218(8) Uani 1 1 d . .
C19 C 0.7877(5) 0.3534(5) 0.3150(2) 0.0145(9) Uani 1 1 d . .
C29 C 1.2788(5) -0.0394(5) 0.3245(3) 0.0194(11) Uani 1 1 d . .
H12 H 1.2978 0.0169 0.3585 0.023 Uiso 1 1 calc R U
H13 H 1.3724 -0.0659 0.3082 0.023 Uiso 1 1 calc R U
C20 C 0.7180(6) 0.4071(5) 0.4420(2) 0.0216(11) Uani 1 1 d . .
H14 H 0.6176 0.4194 0.4283 0.026 Uiso 1 1 calc R U
H15 H 0.7165 0.3635 0.4834 0.026 Uiso 1 1 calc R U
C21 C 0.6068(7) 0.4991(7) 0.3053(2) 0.0277(15) Uani 1 1 d . .
H6 H 0.6003 0.4999 0.3525 0.033 Uiso 1 1 calc R U
C22 C 0.6203(6) 0.5022(6) 0.1680(3) 0.0261(12) Uani 1 1 d . .
H7 H 0.6244 0.5034 0.1208 0.031 Uiso 1 1 calc R U
C23 C 0.7035(5) 0.4241(5) 0.2752(2) 0.0169(10) Uani 1 1 d . .
C24 C 0.7874(7) 0.5156(5) 0.4566(3) 0.0304(14) Uani 1 1 d . .
H18 H 0.7867 0.5602 0.4162 0.046 Uiso 1 1 calc R U
H19 H 0.8864 0.5040 0.4711 0.046 Uiso 1 1 calc R U
H20 H 0.7340 0.5526 0.4919 0.046 Uiso 1 1 calc R U
C25 C 0.7078(6) 0.4281(6) 0.2034(2) 0.0196(11) Uani 1 1 d . .
C26 C 0.7940(5) 0.3431(5) 0.3880(2) 0.0185(10) Uani 1 1 d . .
C27 C 0.5308(7) 0.5715(6) 0.2000(3) 0.0250(12) Uani 1 1 d . .
H8 H 0.4738 0.6209 0.1753 0.030 Uiso 1 1 calc R U
C28 C 0.5230(6) 0.5698(6) 0.2704(3) 0.0277(13) Uani 1 1 d . .
H9 H 0.4599 0.6175 0.2931 0.033 Uiso 1 1 calc R U
C30 C 1.2000(6) -0.1340(6) 0.3579(3) 0.0298(13) Uani 1 1 d . .
H21 H 1.1752 -0.1884 0.3243 0.045 Uiso 1 1 calc R U
H22 H 1.1124 -0.1071 0.3791 0.045 Uiso 1 1 calc R U
H23 H 1.2619 -0.1669 0.3917 0.045 Uiso 1 1 calc R U
C31 C 1.3089(6) -0.0973(6) 0.1740(3) 0.0284(13) Uani 1 1 d . .
H16 H 1.3914 -0.1063 0.2044 0.034 Uiso 1 1 calc R U
H17 H 1.3463 -0.0744 0.1301 0.034 Uiso 1 1 calc R U
C1 C 1.2326(8) -0.2058(6) 0.1665(3) 0.0423(18) Uani 1 1 d . .
H24 H 1.1421 -0.1951 0.1427 0.063 Uiso 1 1 calc R U
H25 H 1.2133 -0.2363 0.2106 0.063 Uiso 1 1 calc R U
H26 H 1.2933 -0.2558 0.1412 0.063 Uiso 1 1 calc R U
C32 C 1.0783(5) 0.2816(6) 0.4908(3) 0.0314(16) Uani 1 1 d . .
H27 H 1.0583 0.3581 0.5002 0.047 Uiso 1 1 calc R U
H28 H 1.1510 0.2763 0.4558 0.047 Uiso 1 1 calc R U
H29 H 1.1134 0.2462 0.5313 0.047 Uiso 1 1 calc R U

loop_
_atom_site_aniso_label
_atom_site_aniso_U_11
_atom_site_aniso_U_22
_atom_site_aniso_U_33
_atom_site_aniso_U_23
_atom_site_aniso_U_13
_atom_site_aniso_U_12
Pt1 0.01789(8) 0.01590(11) 0.01192(7) -0.00014(15) 0.00014(5) -0.00129(12)
N1 0.0172(18) 0.014(3) 0.0147(17) -0.0015(17) 0.0020(15) -0.0037(16)
C2 0.016(2) 0.015(3) 0.019(2) -0.0002(18) 0.0037(16) -0.0017(18)
C3 0.019(2) 0.015(3) 0.015(2) -0.0005(18) -0.0001(16) -0.0034(18)
C4 0.016(2) 0.017(3) 0.0153(18) -0.0006(19) -0.0004(16) -0.0006(18)
C5 0.021(2) 0.024(3) 0.013(2) -0.002(2) -0.0020(17) -0.001(2)
C6 0.020(2) 0.019(4) 0.0153(19) -0.0018(17) -0.0010(16) -0.0023(16)
C7 0.018(2) 0.021(3) 0.0125(19) -0.0046(19) 0.0031(17) 0.000(2)
O1 0.0306(15) 0.026(3) 0.0081(11) -0.0015(18) 0.0024(11) 0.008(2)
C11 0.0193(17) 0.013(4) 0.0229(18) -0.007(2) 0.0055(15) -0.007(2)
N2 0.0160(15) 0.020(3) 0.0112(14) -0.0045(14) 0.0017(13) -0.0014(15)
C13 0.029(2) 0.023(5) 0.0136(18) -0.0017(18) 0.0031(17) 0.0022(18)
C9 0.021(2) 0.019(3) 0.019(2) 0.001(2) 0.0007(17) -0.0033(19)
C10 0.021(2) 0.026(3) 0.017(2) 0.002(2) -0.0019(17) -0.001(2)
C15 0.027(3) 0.026(3) 0.016(2) -0.002(2) 0.0016(18) 0.000(2)
C16 0.030(3) 0.032(4) 0.015(2) -0.002(2) 0.0001(18) -0.003(2)
C17 0.027(2) 0.029(4) 0.0132(19) 0.000(2) -0.0020(18) -0.003(2)
C18 0.031(3) 0.029(3) 0.015(2) -0.008(2) 0.0037(19) -0.003(2)
O2 0.0301(18) 0.020(2) 0.0151(15) 0.0001(14) -0.0012(13) 0.0037(16)
C19 0.018(2) 0.010(3) 0.0153(18) -0.0030(17) -0.0013(15) -0.0022(17)
C29 0.021(2) 0.020(3) 0.0178(19) 0.004(2) -0.0042(18) -0.0002(19)
C20 0.028(2) 0.021(3) 0.0156(19) 0.001(2) 0.0030(18) 0.004(2)
C21 0.034(3) 0.033(5) 0.016(2) -0.004(2) -0.0024(19) 0.011(3)
C22 0.029(3) 0.031(4) 0.018(2) 0.005(2) 0.000(2) 0.006(2)
C23 0.019(2) 0.017(3) 0.0148(19) -0.0027(19) -0.0001(16) -0.0008(18)
C24 0.036(3) 0.023(4) 0.032(3) -0.015(3) -0.003(2) 0.002(2)
C25 0.017(2) 0.022(3) 0.019(2) 0.002(2) -0.0001(17) 0.002(2)
C26 0.023(2) 0.019(3) 0.0143(19) -0.0023(19) 0.0018(17) -0.0022(19)
C27 0.025(3) 0.028(4) 0.022(2) 0.002(2) -0.0025(19) 0.004(2)
C28 0.029(3) 0.032(4) 0.022(2) -0.001(2) -0.001(2) 0.008(2)
C30 0.034(3) 0.031(4) 0.024(2) 0.010(2) -0.005(2) -0.006(3)
C31 0.027(3) 0.036(4) 0.022(2) -0.003(3) 0.001(2) 0.013(3)
C1 0.077(5) 0.024(4) 0.026(3) -0.004(2) 0.010(3) 0.012(3)
C32 0.040(3) 0.028(4) 0.026(2) -0.004(2) -0.014(2) 0.004(2)

loop_
_atom_type_symbol
_atom_type_description
_atom_type_scat_dispersion_real
_atom_type_scat_dispersion_imag
_atom_type_scat_source
C C 0.0033 0.0016 'International Tables Vol C Tables 4.2.6.8 and 6.1.1.4'
H H 0.0000 0.0000 'International Tables Vol C Tables 4.2.6.8 and 6.1.1.4'
N N 0.0061 0.0033 'International Tables Vol C Tables 4.2.6.8 and 6.1.1.4'
O O 0.0106 0.0060 'International Tables Vol C Tables 4.2.6.8 and 6.1.1.4'
Pt Pt -1.7033 8.3905 'International Tables Vol C Tables 4.2.6.8 and 6.1.1.4'

loop_
_geom_angle_atom_site_label_1
_geom_angle_atom_site_label_2
_geom_angle_atom_site_label_3
_geom_angle
O2 Pt1 N1 174.01(16)
O2 Pt1 N2 91.22(16)
N1 Pt1 N2 94.71(18)
O2 Pt1 O1 82.99(17)
N1 Pt1 O1 91.12(19)
N2 Pt1 O1 173.8(2)
C7 N1 C3 107.3(5)
C7 N1 Pt1 127.7(4)
C3 N1 Pt1 125.0(4)
C4 C2 C7 107.2(5)
C4 C2 C31 123.0(5)
C7 C2 C31 129.7(4)
N1 C3 C5 123.1(5)
N1 C3 C4 110.0(4)
C5 C3 C4 126.9(5)
C2 C4 C3 106.8(5)
C2 C4 C29 128.2(5)
C3 C4 C29 125.1(4)
C6 C5 C3 127.8(5)
C6 C5 H1 116.1
C3 C5 H1 116.1
C5 C6 N2 126.1(4)
C5 C6 C11 125.1(5)
N2 C6 C11 108.8(5)
N1 C7 C9 122.9(5)
N1 C7 C2 108.7(4)
C9 C7 C2 128.4(5)
C10 O1 Pt1 128.5(4)
C26 C11 C6 107.8(4)
C26 C11 C13 127.9(5)
C6 C11 C13 124.3(5)
C19 N2 C6 108.9(4)
C19 N2 Pt1 128.1(3)
C6 N2 Pt1 123.0(3)
C11 C13 C32 113.1(5)
C11 C13 H10 109.0
C32 C13 H10 109.0
C11 C13 H11 109.0
C32 C13 H11 109.0
H10 C13 H11 107.8
C15 C9 C10 116.4(5)
C15 C9 C7 120.6(5)
C10 C9 C7 123.0(5)
O1 C10 C17 115.6(5)
O1 C10 C9 125.6(5)
C17 C10 C9 118.9(5)
C18 C15 C9 122.3(6)
C18 C15 H2 118.8
C9 C15 H2 118.8
C17 C16 C18 120.0(5)
C17 C16 H3 120.0
C18 C16 H3 120.0
C16 C17 C10 121.9(6)
C16 C17 H4 119.1
C10 C17 H4 119.1
C15 C18 C16 119.8(5)
C15 C18 H5 120.1
C16 C18 H5 120.1
C25 O2 Pt1 128.9(3)
N2 C19 C23 122.7(4)
N2 C19 C26 107.8(4)
C23 C19 C26 129.5(5)
C4 C29 C30 114.7(4)
C4 C29 H12 108.6
C30 C29 H12 108.6
C4 C29 H13 108.6
C30 C29 H13 108.6
H12 C29 H13 107.6
C24 C20 C26 113.4(5)
C24 C20 H14 108.9
C26 C20 H14 108.9
C24 C20 H15 108.9
C26 C20 H15 108.9
H14 C20 H15 107.7
C28 C21 C23 123.9(5)
C28 C21 H6 118.0
C23 C21 H6 118.0
C27 C22 C25 121.6(5)
C27 C22 H7 119.2
C25 C22 H7 119.2
C19 C23 C21 120.6(4)
C19 C23 C25 124.6(5)
C21 C23 C25 114.8(5)
C20 C24 H18 109.5
C20 C24 H19 109.5
H18 C24 H19 109.5
C20 C24 H20 109.5
H18 C24 H20 109.5
H19 C24 H20 109.5
O2 C25 C22 115.2(5)
O2 C25 C23 124.4(5)
C22 C25 C23 120.5(5)
C11 C26 C19 106.7(4)
C11 C26 C20 122.9(4)
C19 C26 C20 130.4(5)
C22 C27 C28 119.7(5)
C22 C27 H8 120.2
C28 C27 H8 120.2
C21 C28 C27 119.5(5)
C21 C28 H9 120.2
C27 C28 H9 120.2
C29 C30 H21 109.5
C29 C30 H22 109.5
H21 C30 H22 109.5
C29 C30 H23 109.5
H21 C30 H23 109.5
H22 C30 H23 109.5
C2 C31 C1 112.4(5)
C2 C31 H16 109.1
C1 C31 H16 109.1
C2 C31 H17 109.1
C1 C31 H17 109.1
H16 C31 H17 107.8
C31 C1 H24 109.5
C31 C1 H25 109.5
H24 C1 H25 109.5
C31 C1 H26 109.5
H24 C1 H26 109.5
H25 C1 H26 109.5
C13 C32 H27 109.5
C13 C32 H28 109.5
H27 C32 H28 109.5
C13 C32 H29 109.5
H27 C32 H29 109.5
H28 C32 H29 109.5

loop_
_geom_bond_atom_site_label_1
_geom_bond_atom_site_label_2
_geom_bond_distance
Pt1 O2 1.957(4)
Pt1 N1 1.964(5)
Pt1 N2 1.972(4)
Pt1 O1 1.975(3)
N1 C7 1.376(7)
N1 C3 1.377(7)
C2 C4 1.372(6)
C2 C7 1.456(8)
C2 C31 1.498(8)
C3 C5 1.399(7)
C3 C4 1.435(8)
C4 C29 1.505(7)
C5 C6 1.369(7)
C5 H1 0.9500
C6 N2 1.373(7)
C6 C11 1.435(7)
C7 C9 1.445(7)
O1 C10 1.294(7)
C11 C26 1.365(9)
C11 C13 1.484(7)
N2 C19 1.366(7)
C13 C32 1.526(7)
C13 H10 0.9900
C13 H11 0.9900
C9 C15 1.426(8)
C9 C10 1.434(8)
C10 C17 1.418(7)
C15 C18 1.376(7)
C15 H2 0.9500
C16 C17 1.360(8)
C16 C18 1.397(9)
C16 H3 0.9500
C17 H4 0.9500
C18 H5 0.9500
O2 C25 1.310(7)
C19 C23 1.421(7)
C19 C26 1.474(6)
C29 C30 1.534(8)
C29 H12 0.9900
C29 H13 0.9900
C20 C24 1.516(9)
C20 C26 1.519(7)
C20 H14 0.9900
C20 H15 0.9900
C21 C28 1.366(9)
C21 C23 1.429(8)
C21 H6 0.9500
C22 C27 1.358(9)
C22 C25 1.417(8)
C22 H7 0.9500
C23 C25 1.442(7)
C24 H18 0.9800
C24 H19 0.9800
C24 H20 0.9800
C27 C28 1.415(7)
C27 H8 0.9500
C28 H9 0.9500
C30 H21 0.9800
C30 H22 0.9800
C30 H23 0.9800
C31 C1 1.524(10)
C31 H16 0.9900
C31 H17 0.9900
C1 H24 0.9800
C1 H25 0.9800
C1 H26 0.9800
C32 H27 0.9800
C32 H28 0.9800
C32 H29 0.9800

loop_
_geom_torsion_atom_site_label_1
_geom_torsion_atom_site_label_2
_geom_torsion_atom_site_label_3
_geom_torsion_atom_site_label_4
_geom_torsion
C7 N1 C3 C5 -176.0(5)
Pt1 N1 C3 C5 5.0(7)
C7 N1 C3 C4 1.6(6)
Pt1 N1 C3 C4 -177.4(3)
C7 C2 C4 C3 1.7(6)
C31 C2 C4 C3 -179.5(5)
C7 C2 C4 C29 -176.5(5)
C31 C2 C4 C29 2.3(9)
N1 C3 C4 C2 -2.1(6)
C5 C3 C4 C2 175.4(5)
N1 C3 C4 C29 176.2(5)
C5 C3 C4 C29 -6.3(9)
N1 C3 C5 C6 -0.3(9)
C4 C3 C5 C6 -177.5(5)
C3 C5 C6 N2 -2.6(9)
C3 C5 C6 C11 179.1(6)
C3 N1 C7 C9 180.0(5)
Pt1 N1 C7 C9 -1.1(8)
C3 N1 C7 C2 -0.5(6)
Pt1 N1 C7 C2 178.5(4)
C4 C2 C7 N1 -0.8(6)
C31 C2 C7 N1 -179.5(6)
C4 C2 C7 C9 178.7(5)
C31 C2 C7 C9 0.0(10)
C5 C6 C11 C26 179.2(5)
N2 C6 C11 C26 0.7(7)
C5 C6 C11 C13 0.3(10)
N2 C6 C11 C13 -178.2(6)
C5 C6 N2 C19 -178.0(5)
C11 C6 N2 C19 0.5(6)
C5 C6 N2 Pt1 0.3(7)
C11 C6 N2 Pt1 178.8(4)
C26 C11 C13 C32 -94.6(7)
C6 C11 C13 C32 84.1(8)
N1 C7 C9 C15 -168.7(5)
C2 C7 C9 C15 11.9(9)
N1 C7 C9 C10 10.8(8)
C2 C7 C9 C10 -168.6(5)
Pt1 O1 C10 C17 178.6(4)
Pt1 O1 C10 C9 -1.3(8)
C15 C9 C10 O1 169.7(5)
C7 C9 C10 O1 -9.8(9)
C15 C9 C10 C17 -10.1(7)
C7 C9 C10 C17 170.3(5)
C10 C9 C15 C18 7.4(8)
C7 C9 C15 C18 -173.0(5)
C18 C16 C17 C10 2.0(8)
O1 C10 C17 C16 -174.1(5)
C9 C10 C17 C16 5.8(8)
C9 C15 C18 C16 0.1(9)
C17 C16 C18 C15 -5.1(8)
C6 N2 C19 C23 -179.9(5)
Pt1 N2 C19 C23 1.9(7)
C6 N2 C19 C26 -1.4(6)
Pt1 N2 C19 C26 -179.6(3)
C2 C4 C29 C30 -94.4(7)
C3 C4 C29 C30 87.6(7)
N2 C19 C23 C21 177.8(6)
C26 C19 C23 C21 -0.3(9)
N2 C19 C23 C25 -2.8(9)
C26 C19 C23 C25 179.0(5)
C28 C21 C23 C19 179.7(7)
C28 C21 C23 C25 0.3(10)
Pt1 O2 C25 C22 -178.1(4)
Pt1 O2 C25 C23 1.0(9)
C27 C22 C25 O2 179.5(6)
C27 C22 C25 C23 0.3(10)
C19 C23 C25 O2 1.3(9)
C21 C23 C25 O2 -179.3(6)
C19 C23 C25 C22 -179.5(5)
C21 C23 C25 C22 -0.1(8)
C6 C11 C26 C19 -1.5(7)
C13 C11 C26 C19 177.3(6)
C6 C11 C26 C20 -178.8(5)
C13 C11 C26 C20 0.0(10)
N2 C19 C26 C11 1.8(6)
C23 C19 C26 C11 -179.8(6)
N2 C19 C26 C20 178.9(5)
C23 C19 C26 C20 -2.7(10)
C24 C20 C26 C11 96.8(7)
C24 C20 C26 C19 -79.8(7)
C25 C22 C27 C28 -0.5(11)
C23 C21 C28 C27 -0.6(12)
C22 C27 C28 C21 0.7(11)
C4 C2 C31 C1 91.9(7)
C7 C2 C31 C1 -89.6(7)
